data_7116304
loop_
_publ_author_name
'Moriyama, Katsuhiko'
'Ishida, Kazuma'
'Togo, Hideo'

_publ_section_title
;
 Regioselective Csp(2)-H dual functionalization of indoles using
 hypervalent iodine(iii): bromo-amination via 1,3-migration of imides on
 indolyl(phenyl)iodonium imides.
;
_journal_issue 12
_journal_name_full 'Chemical communications (Cambridge, England)'
_journal_page_first 2273
_journal_page_last 2276
_journal_paper_doi 10.1039/c4cc09077b
_journal_volume 51
_journal_year 2015
_chemical_formula_sum 'C24 H22 N2 O3 S'
_chemical_formula_weight 418.50
_chemical_name_common a140201mor2
_space_group_crystal_system triclinic
_space_group_IT_number 2
_space_group_name_Hall '-P 1'
_space_group_name_H-M_alt 'P -1'
_symmetry_space_group_name_Hall '-P 1'
_symmetry_space_group_name_H-M 'P -1'
_atom_sites_solution_hydrogens geom
_atom_sites_solution_primary direct
_atom_sites_solution_secondary difmap
_audit_update_record
;
2014-09-08 deposited with the CCDC.
2014-12-16 downloaded from the CCDC.
;
_cell_angle_alpha 95.8640(10)
_cell_angle_beta 94.6170(10)
_cell_angle_gamma 106.1630(10)
_cell_formula_units_Z 2
_cell_length_a 6.8453(4)
_cell_length_b 11.1232(7)
_cell_length_c 14.3467(9)
_cell_measurement_temperature 173.(2)
_cell_volume 1036.91(11)
_computing_structure_refinement 'SHELXL-2013 (Sheldrick, 2013)'
_diffrn_ambient_temperature 173.(2)
_diffrn_measured_fraction_theta_full 0.978
_diffrn_measured_fraction_theta_max 0.865
_diffrn_measurement_device_type 'Bruker APEX-II CCD'
_diffrn_measurement_method '\f and \w scans'
_diffrn_radiation_monochromator 'graphite '
_diffrn_radiation_type 'MoK\a '
_diffrn_radiation_wavelength 0.71073
_diffrn_reflns_av_R_equivalents 0.0123
_diffrn_reflns_av_sigmaI/netI 0.0341
_diffrn_reflns_limit_h_max 9
_diffrn_reflns_limit_h_min -7
_diffrn_reflns_limit_k_max 14
_diffrn_reflns_limit_k_min -14
_diffrn_reflns_limit_l_max 17
_diffrn_reflns_limit_l_min -18
_diffrn_reflns_number 5925
_diffrn_reflns_theta_full 25.50
_diffrn_reflns_theta_max 28.44
_diffrn_reflns_theta_min 1.44
_diffrn_source 'fine-focus sealed tube'
_exptl_absorpt_coefficient_mu 0.185
_exptl_absorpt_correction_T_max 0.98
_exptl_absorpt_correction_T_min 0.96
_exptl_absorpt_correction_type empirical
_exptl_absorpt_process_details
;
;
_exptl_crystal_colour colourless
_exptl_crystal_density_diffrn 1.340
_exptl_crystal_density_method 'not measured'
_exptl_crystal_description Needle
_exptl_crystal_F_000 440
_exptl_crystal_size_max 0.200
_exptl_crystal_size_mid 0.100
_exptl_crystal_size_min 0.100
_refine_diff_density_max 0.334
_refine_diff_density_min -0.659
_refine_ls_extinction_method none
_refine_ls_goodness_of_fit_ref 1.079
_refine_ls_hydrogen_treatment mixed
_refine_ls_matrix_type full
_refine_ls_number_parameters 272
_refine_ls_number_reflns 4519
_refine_ls_number_restraints 0
_refine_ls_restrained_S_all 1.079
_refine_ls_R_factor_all 0.0624
_refine_ls_R_factor_gt 0.0437
_refine_ls_shift/su_max 0.002
_refine_ls_shift/su_mean 0.000
_refine_ls_structure_factor_coef Fsqd
_refine_ls_weighting_details 'calc w=1/[\s^2^(Fo^2^)+(0.0675P)^2^+0.2793P] where P=(Fo^2^+2Fc^2^)/3'
_refine_ls_weighting_scheme calc
_refine_ls_wR_factor_gt 0.1124
_refine_ls_wR_factor_ref 0.1302
_reflns_number_gt 3520
_reflns_number_total 4519
_reflns_threshold_expression >2sigma(I)
_cod_data_source_file c4cc09077b2.cif
_cod_data_source_block I
_cod_depositor_comments 'Adding full bibliography for 7116301--7116305.cif.'
_cod_database_code 7116304

loop_
_space_group_symop_operation_xyz
'x, y, z'
'-x, -y, -z'

loop_
_atom_site_type_symbol
_atom_site_label
_atom_site_fract_x
_atom_site_fract_y
_atom_site_fract_z
_atom_site_U_iso_or_equiv
_atom_site_adp_type
_atom_site_calc_flag
_atom_site_refinement_flags_posn
_atom_site_occupancy
S S1 0.31565(7) 0.58954(4) 0.40494(4) 0.02611(15) Uani d . 1
O O1 0.3438(2) 0.13369(14) 0.17623(10) 0.0333(4) Uani d . 1
N N1 0.0739(2) 0.31753(14) 0.41677(11) 0.0224(3) Uani d . 1
H H1 0.0334 0.3718 0.4537 0.027 Uiso calc R 1
O O2 0.2108(2) 0.57076(12) 0.48841(9) 0.0271(3) Uani d . 1
O O3 0.5084(2) 0.68554(13) 0.41539(12) 0.0388(4) Uani d . 1
N N2 0.3508(2) 0.46105(14) 0.35499(11) 0.0249(4) Uani d . 1
C C1 0.2291(3) 0.34984(17) 0.36464(13) 0.0206(4) Uani d . 1
C C11 0.2627(3) 0.23459(18) 0.20376(13) 0.0247(4) Uani d . 1
H H11 0.3633 0.3157 0.1943 0.03 Uiso calc R 1
C C12 0.0645(3) 0.22120(18) 0.14490(13) 0.0252(4) Uani d . 1
C C8 -0.0169(3) 0.18565(16) 0.40525(13) 0.0212(4) Uani d . 1
C C13 -0.0494(3) 0.1069(2) 0.09339(14) 0.0301(4) Uani d . 1
H H13 -0.0022 0.0344 0.0955 0.036 Uiso calc R 1
C C2 0.2542(3) 0.23060(17) 0.31137(13) 0.0216(4) Uani d . 1
C C3 0.0798(3) 0.12951(17) 0.33937(13) 0.0218(4) Uani d . 1
C C4 0.0144(3) -0.00036(18) 0.31564(14) 0.0285(4) Uani d . 1
H H4 0.0781 -0.0407 0.2707 0.034 Uiso calc R 1
C C22 -0.0637(3) 0.57819(18) 0.31943(14) 0.0297(4) Uani d . 1
H H22 -0.1185 0.5304 0.3674 0.036 Uiso calc R 1
C C18 0.1478(3) 0.62583(18) 0.31967(14) 0.0286(4) Uani d . 1
C C7 -0.1729(3) 0.11767(17) 0.45058(14) 0.0249(4) Uani d . 1
H H7 -0.2339 0.1579 0.4968 0.03 Uiso calc R 1
C C9 0.4649(3) 0.2110(2) 0.33775(15) 0.0290(4) Uani d . 1
H H9A 0.5743 0.2925 0.3485 0.035 Uiso calc R 1
H H9B 0.4653 0.1683 0.395 0.035 Uiso calc R 1
C C6 -0.2370(3) -0.01269(18) 0.42569(15) 0.0295(4) Uani d . 1
H H6 -0.3449 -0.0627 0.4552 0.035 Uiso calc R 1
C C21 -0.1923(4) 0.6012(2) 0.24883(16) 0.0364(5) Uani d . 1
H H21 -0.3363 0.5682 0.2482 0.044 Uiso calc R 1
C C5 -0.1466(3) -0.07074(18) 0.35895(16) 0.0325(5) Uani d . 1
H H5 -0.1948 -0.1597 0.3424 0.039 Uiso calc R 1
C C17 -0.0072(4) 0.3260(2) 0.14025(16) 0.0377(5) Uani d . 1
H H17 0.0699 0.4053 0.1739 0.045 Uiso calc R 1
C C15 -0.3020(4) 0.2012(2) 0.03634(16) 0.0410(6) Uani d . 1
H H15 -0.4276 0.1942 -0.0002 0.049 Uiso calc R 1
C C14 -0.2311(3) 0.0975(2) 0.03898(15) 0.0357(5) Uani d . 1
H H14 -0.3067 0.0191 0.0035 0.043 Uiso calc R 1
C C16 -0.1912(4) 0.3156(2) 0.08668(17) 0.0452(6) Uani d . 1
H H16 -0.2405 0.3872 0.0848 0.054 Uiso calc R 1
C C19 0.2290(4) 0.6974(2) 0.25057(18) 0.0417(6) Uani d . 1
H H19 0.373 0.7305 0.2512 0.05 Uiso calc R 1
C C10 0.4920(4) 0.1272(2) 0.25096(15) 0.0377(5) Uani d . 1
H H10A 0.6323 0.1581 0.2331 0.045 Uiso calc R 1
H H10B 0.4687 0.0391 0.2644 0.045 Uiso calc R 1
C C20 0.0966(5) 0.7195(2) 0.18087(19) 0.0503(7) Uani d . 1
H H20 0.1513 0.7683 0.1334 0.06 Uiso calc R 1
C C23 -0.1144(4) 0.6721(2) 0.17842(17) 0.0455(6) Uani d . 1
C C24 -0.2565(6) 0.6994(4) 0.1028(2) 0.0735(10) Uani d . 1
H H24A -0.2674 0.785 0.1184 0.11 Uiso calc R 1
H H24B -0.3922 0.6383 0.099 0.11 Uiso calc R 1
H H24C -0.2022 0.6926 0.042 0.11 Uiso calc R 1

loop_
_atom_site_aniso_label
_atom_site_aniso_U_11
_atom_site_aniso_U_22
_atom_site_aniso_U_33
_atom_site_aniso_U_12
_atom_site_aniso_U_13
_atom_site_aniso_U_23
S1 0.0267(3) 0.0171(2) 0.0306(3) -0.00039(18) 0.0106(2) -0.00215(18)
O1 0.0294(8) 0.0408(9) 0.0298(8) 0.0158(7) 0.0020(6) -0.0098(6)
N1 0.0234(8) 0.0172(7) 0.0255(8) 0.0044(6) 0.0075(6) -0.0014(6)
O2 0.0295(7) 0.0227(7) 0.0258(7) 0.0026(6) 0.0093(6) -0.0024(5)
O3 0.0317(8) 0.0235(7) 0.0512(10) -0.0070(6) 0.0141(7) -0.0058(7)
N2 0.0247(8) 0.0202(8) 0.0273(9) 0.0024(6) 0.0088(7) -0.0011(6)
C1 0.0208(9) 0.0204(9) 0.0191(9) 0.0048(7) 0.0019(7) -0.0010(7)
C11 0.0245(10) 0.0252(9) 0.0236(10) 0.0065(8) 0.0066(8) -0.0015(7)
C12 0.0264(10) 0.0294(10) 0.0195(9) 0.0070(8) 0.0058(8) 0.0018(8)
C8 0.0206(9) 0.0176(8) 0.0240(9) 0.0046(7) -0.0002(7) 0.0016(7)
C13 0.0306(11) 0.0294(10) 0.0287(10) 0.0071(8) 0.0043(8) -0.0004(8)
C2 0.0218(9) 0.0196(9) 0.0228(9) 0.0062(7) 0.0035(7) -0.0013(7)
C3 0.0206(9) 0.0206(9) 0.0237(9) 0.0064(7) 0.0001(7) 0.0016(7)
C4 0.0329(11) 0.0218(9) 0.0306(11) 0.0094(8) 0.0037(9) -0.0019(8)
C22 0.0376(11) 0.0249(10) 0.0286(11) 0.0095(9) 0.0119(9) 0.0052(8)
C18 0.0378(11) 0.0192(9) 0.0297(10) 0.0076(8) 0.0130(9) 0.0022(8)
C7 0.0237(9) 0.0229(9) 0.0282(10) 0.0058(7) 0.0053(8) 0.0045(8)
C9 0.0235(10) 0.0324(11) 0.0311(11) 0.0107(8) 0.0019(8) -0.0028(8)
C6 0.0271(10) 0.0236(10) 0.0358(11) 0.0021(8) 0.0038(9) 0.0087(8)
C21 0.0456(13) 0.0349(12) 0.0344(12) 0.0192(10) 0.0113(10) 0.0046(9)
C5 0.0366(11) 0.0170(9) 0.0406(12) 0.0038(8) 0.0013(9) 0.0025(8)
C17 0.0465(13) 0.0332(11) 0.0323(12) 0.0140(10) -0.0019(10) -0.0034(9)
C15 0.0353(12) 0.0597(16) 0.0295(12) 0.0175(11) 0.0001(9) 0.0058(10)
C14 0.0303(11) 0.0399(12) 0.0310(11) 0.0040(9) -0.0002(9) -0.0017(9)
C16 0.0546(15) 0.0479(14) 0.0400(13) 0.0299(12) -0.0047(11) 0.0030(11)
C19 0.0507(14) 0.0345(12) 0.0480(14) 0.0155(11) 0.0279(12) 0.0166(10)
C10 0.0350(12) 0.0487(14) 0.0342(12) 0.0242(11) 0.0023(9) -0.0050(10)
C20 0.0703(18) 0.0496(15) 0.0471(15) 0.0287(13) 0.0333(14) 0.0275(12)
C23 0.0650(17) 0.0498(15) 0.0367(13) 0.0348(13) 0.0177(12) 0.0144(11)
C24 0.094(3) 0.101(3) 0.0494(17) 0.058(2) 0.0141(17) 0.0342(17)

loop_
_atom_type_symbol
_atom_type_description
_atom_type_scat_dispersion_real
_atom_type_scat_dispersion_imag
_atom_type_scat_source
C C 0.0033 0.0016 'International Tables Vol C Tables 4.2.6.8 and 6.1.1.4'
H H 0.0000 0.0000 'International Tables Vol C Tables 4.2.6.8 and 6.1.1.4'
N N 0.0061 0.0033 'International Tables Vol C Tables 4.2.6.8 and 6.1.1.4'
O O 0.0106 0.0060 'International Tables Vol C Tables 4.2.6.8 and 6.1.1.4'
S S 0.1246 0.1234 'International Tables Vol C Tables 4.2.6.8 and 6.1.1.4'

loop_
_geom_angle_atom_site_label_1
_geom_angle_atom_site_label_2
_geom_angle_atom_site_label_3
_geom_angle
O3 S1 O2 117.12(9)
O3 S1 N2 107.27(9)
O2 S1 N2 112.78(8)
O3 S1 C18 108.55(10)
O2 S1 C18 106.97(9)
N2 S1 C18 103.20(9)
C11 O1 C10 108.68(15)
C1 N1 C8 111.69(15)
C1 N1 H1 124.2
C8 N1 H1 124.2
C1 N2 S1 121.12(14)
N2 C1 N1 130.74(17)
N2 C1 C2 120.47(16)
N1 C1 C2 108.78(15)
O1 C11 C12 110.95(15)
O1 C11 C2 103.07(15)
C12 C11 C2 116.83(16)
O1 C11 H11 108.6
C12 C11 H11 108.6
C2 C11 H11 108.6
C17 C12 C13 118.59(19)
C17 C12 C11 119.49(18)
C13 C12 C11 121.91(18)
C7 C8 C3 123.00(17)
C7 C8 N1 128.19(17)
C3 C8 N1 108.80(16)
C14 C13 C12 120.7(2)
C14 C13 H13 119.7
C12 C13 H13 119.7
C3 C2 C1 102.09(15)
C3 C2 C9 112.89(16)
C1 C2 C9 112.80(15)
C3 C2 C11 116.23(15)
C1 C2 C11 114.21(15)
C9 C2 C11 99.20(15)
C4 C3 C8 119.19(18)
C4 C3 C2 132.25(18)
C8 C3 C2 108.45(15)
C3 C4 C5 118.75(19)
C3 C4 H4 120.6
C5 C4 H4 120.6
C21 C22 C18 119.3(2)
C21 C22 H22 120.3
C18 C22 H22 120.3
C19 C18 C22 120.7(2)
C19 C18 S1 119.06(18)
C22 C18 S1 120.19(15)
C8 C7 C6 117.01(18)
C8 C7 H7 121.5
C6 C7 H7 121.5
C10 C9 C2 103.03(16)
C10 C9 H9A 111.2
C2 C9 H9A 111.2
C10 C9 H9B 111.2
C2 C9 H9B 111.2
H9A C9 H9B 109.1
C5 C6 C7 121.21(19)
C5 C6 H6 119.4
C7 C6 H6 119.4
C22 C21 C23 121.0(2)
C22 C21 H21 119.5
C23 C21 H21 119.5
C6 C5 C4 120.81(18)
C6 C5 H5 119.6
C4 C5 H5 119.6
C12 C17 C16 120.5(2)
C12 C17 H17 119.8
C16 C17 H17 119.8
C14 C15 C16 120.1(2)
C14 C15 H15 119.9
C16 C15 H15 119.9
C15 C14 C13 120.1(2)
C15 C14 H14 119.9
C13 C14 H14 119.9
C15 C16 C17 120.0(2)
C15 C16 H16 120.0
C17 C16 H16 120.0
C20 C19 C18 118.8(2)
C20 C19 H19 120.6
C18 C19 H19 120.6
O1 C10 C9 106.71(16)
O1 C10 H10A 110.4
C9 C10 H10A 110.4
O1 C10 H10B 110.4
C9 C10 H10B 110.4
H10A C10 H10B 108.6
C19 C20 C23 121.7(2)
C19 C20 H20 119.1
C23 C20 H20 119.1
C20 C23 C21 118.5(2)
C20 C23 C24 120.9(2)
C21 C23 C24 120.6(3)
C23 C24 H24A 109.5
C23 C24 H24B 109.5
H24A C24 H24B 109.5
C23 C24 H24C 109.5
H24A C24 H24C 109.5
H24B C24 H24C 109.5

loop_
_geom_bond_atom_site_label_1
_geom_bond_atom_site_label_2
_geom_bond_distance
S1 O3 1.4335(14)
S1 O2 1.4488(14)
S1 N2 1.6198(16)
S1 C18 1.764(2)
O1 C11 1.420(2)
O1 C10 1.437(3)
N1 C1 1.337(2)
N1 C8 1.411(2)
N1 H1 0.88
N2 C1 1.313(2)
C1 C2 1.521(2)
C11 C12 1.501(3)
C11 C2 1.554(3)
C11 H11 1.0
C12 C17 1.390(3)
C12 C13 1.391(3)
C8 C7 1.377(3)
C8 C3 1.390(3)
C13 C14 1.386(3)
C13 H13 0.95
C2 C3 1.508(2)
C2 C9 1.541(3)
C3 C4 1.385(3)
C4 C5 1.394(3)
C4 H4 0.95
C22 C21 1.379(3)
C22 C18 1.396(3)
C22 H22 0.95
C18 C19 1.389(3)
C7 C6 1.392(3)
C7 H7 0.95
C9 C10 1.533(3)
C9 H9A 0.99
C9 H9B 0.99
C6 C5 1.381(3)
C6 H6 0.95
C21 C23 1.394(3)
C21 H21 0.95
C5 H5 0.95
C17 C16 1.391(3)
C17 H17 0.95
C15 C14 1.373(3)
C15 C16 1.379(3)
C15 H15 0.95
C14 H14 0.95
C16 H16 0.95
C19 C20 1.382(4)
C19 H19 0.95
C10 H10A 0.99
C10 H10B 0.99
C20 C23 1.389(4)
C20 H20 0.95
C23 C24 1.508(4)
C24 H24A 0.98
C24 H24B 0.98
C24 H24C 0.98
